data_7702609
loop_
_publ_author_name
'Ikeda, Kazuhide'
'Ohba, Masaaki'
'\%A&#x0152;kawa, Hisashi'

_publ_section_title
;
 Dinuclear CuII and NiII complexes of 3-formylsalicylic acid oxime:
 cis/trans topology and extension of a cis-CuII2 complex to a pentanuclear
 CuIICuIIMnIICuIICuII complex
;
_journal_issue 20
_journal_name_full 'Journal of the Chemical Society, Dalton Transactions'
_journal_page_first 3119
_journal_paper_doi 10.1039/b103384k
_journal_year 2001
_chemical_formula_sum 'C38 H48 Cu4 Mn N6 O26'
_chemical_formula_weight 1313.94
_space_group_IT_number 2
_space_group_name_Hall '-P 1'
_space_group_name_H-M_alt 'P -1'
_symmetry_cell_setting triclinic
_symmetry_Int_Tables_number 2
_symmetry_space_group_name_H-M 'P -1'
_audit_creation_date 'Wed Nov  1 22:56:37 2000'
_audit_creation_method 'by teXsan'
_cell_angle_alpha 94.744(2)
_cell_angle_beta 99.760(2)
_cell_angle_gamma 77.517(3)
_cell_formula_units_Z 1
_cell_length_a 11.2151(7)
_cell_length_b 13.1298(7)
_cell_length_c 8.2073(4)
_cell_measurement_reflns_used 5077
_cell_measurement_temperature 183.2
_cell_measurement_theta_max 27.5
_cell_measurement_theta_min 1.9
_cell_volume 1161.56(11)
_computing_cell_refinement PROCESS-AUTO
_computing_data_collection PROCESS-AUTO
_computing_data_reduction 'teXsan Ver. 1.10'
_computing_publication_material 'teXsan Ver. 1.10'
_computing_structure_refinement 'teXsan Ver. 1.10'
_computing_structure_solution DirectMethod
_diffrn_measured_fraction_theta_full 0.9861
_diffrn_measured_fraction_theta_max 0.9861
_diffrn_measurement_device_type 'Rigaku RAXIS-RAPID Imaging Plate'
_diffrn_measurement_method \w
_diffrn_radiation_type 'Mo K\a'
_diffrn_radiation_wavelength 0.7107
_diffrn_reflns_av_R_equivalents 0.031
_diffrn_reflns_limit_h_max 14
_diffrn_reflns_limit_h_min 0
_diffrn_reflns_limit_k_max 17
_diffrn_reflns_limit_k_min -16
_diffrn_reflns_limit_l_max 10
_diffrn_reflns_limit_l_min -10
_diffrn_reflns_number 10852
_diffrn_reflns_theta_full 27.48
_diffrn_reflns_theta_max 27.48
_exptl_absorpt_coefficient_mu 2.167
_exptl_absorpt_correction_type none
_exptl_crystal_colour green
_exptl_crystal_density_diffrn 1.878
_exptl_crystal_density_method 'not measured'
_exptl_crystal_description prism
_exptl_crystal_size_max 0.120
_exptl_crystal_size_mid 0.110
_exptl_crystal_size_min 0.110
_refine_diff_density_max 0.41
_refine_diff_density_min -0.55
_refine_ls_extinction_method none
_refine_ls_goodness_of_fit_ref 1.270
_refine_ls_hydrogen_treatment noref
_refine_ls_number_parameters 340
_refine_ls_number_reflns 3506
_refine_ls_R_factor_gt 0.0335
_refine_ls_shift/su_max 0.0143
_refine_ls_structure_factor_coef F
_refine_ls_weighting_details 'w = 1/[\s^2^(Fo) + 0.00040|Fo|^2^]'
_refine_ls_weighting_scheme calc
_refine_ls_wR_factor_ref 0.0389
_reflns_number_gt 3506
_reflns_number_total 5246
_reflns_threshold_expression F^2^>3.0\s(F^2^)
_cod_data_source_file b103384k.txt
_cod_data_source_block '[Mn{Cu2(HL)(L)}2(H2O)4]4H2O.2dmf'
_cod_original_cell_volume 1161.6(1)
_cod_original_sg_symbol_H-M 'P -1         '
_cod_original_formula_sum 'C38 H48 Cu4 N6 Mn O26 '
_cod_database_code 7702609

loop_
_symmetry_equiv_pos_as_xyz
x,y,z
-x,-y,-z

loop_
_atom_site_label
_atom_site_type_symbol
_atom_site_fract_x
_atom_site_fract_y
_atom_site_fract_z
_atom_site_U_iso_or_equiv
_atom_site_adp_type
_atom_site_occupancy
_atom_site_calc_flag
_atom_site_refinement_flags
Cu(1) Cu -0.13013(4) 0.53641(3) 0.10908(5) 0.0159(1) Uani 1.00 d .
Cu(2) Cu 0.00768(4) 0.34690(3) 0.28974(5) 0.0174(1) Uani 1.00 d .
Mn Mn 0.0000 0.0000 0.5000 0.0237(2) Uani 1.00 d S
O(1) O -0.3139(2) 0.6410(2) -0.1475(3) 0.0268(7) Uani 1.00 d .
O(2) O -0.1446(2) 0.3941(2) 0.1446(3) 0.0179(6) Uani 1.00 d .
O(3) O -0.0269(2) 0.2161(2) 0.3140(3) 0.0231(7) Uani 1.00 d .
O(4) O -0.1336(3) 0.0933(2) 0.3038(4) 0.0290(7) Uani 1.00 d .
O(5) O -0.1248(2) 0.7177(2) -0.0614(3) 0.0220(7) Uani 1.00 d .
O(6) O 0.0162(2) 0.4893(2) 0.2708(3) 0.0178(6) Uani 1.00 d .
O(7) O 0.1377(2) 0.3246(2) 0.4718(3) 0.0212(7) Uani 1.00 d .
O(8) O 0.2565(2) 0.3739(2) 0.6931(3) 0.0210(6) Uani 1.00 d .
O(9) O -0.1177(3) 0.0474(2) 0.6918(4) 0.0356(8) Uani 1.00 d .
O(10) O 0.1000(3) 0.1207(2) 0.5945(4) 0.0404(9) Uani 1.00 d .
O(11) O -0.1175(4) 0.9365(2) -0.0367(4) 0.055(1) Uani 1.00 d .
O(12) O 0.2889(3) 0.1747(2) 0.8140(3) 0.0285(7) Uani 1.00 d .
O(13) O -0.3559(3) 0.1120(3) 0.5750(4) 0.0424(10) Uani 1.00 d .
N(1) N -0.2755(3) 0.5507(2) -0.0594(4) 0.0182(7) Uani 1.00 d .
N(2) N -0.0659(3) 0.6571(2) 0.0704(4) 0.0172(7) Uani 1.00 d .
N(3) N -0.5089(3) 0.0993(3) 0.3602(4) 0.0304(9) Uani 1.00 d .
C(1) C -0.2324(3) 0.3396(3) 0.0864(4) 0.0150(8) Uani 1.00 d .
C(2) C -0.3353(3) 0.3855(3) -0.0283(4) 0.0176(9) Uani 1.00 d .
C(3) C -0.4269(4) 0.3293(3) -0.0899(5) 0.0237(10) Uani 1.00 d .
C(4) C -0.4189(4) 0.2294(3) -0.0444(5) 0.030(1) Uani 1.00 d .
C(5) C -0.3186(4) 0.1843(3) 0.0663(5) 0.0240(10) Uani 1.00 d .
C(6) C -0.2246(3) 0.2367(3) 0.1354(4) 0.0176(9) Uani 1.00 d .
C(7) C -0.3499(3) 0.4872(3) -0.0947(4) 0.0190(9) Uani 1.00 d .
C(8) C -0.1232(4) 0.1796(3) 0.2573(5) 0.0202(9) Uani 1.00 d .
C(9) C 0.1069(3) 0.5375(3) 0.3465(4) 0.0156(8) Uani 1.00 d .
C(10) C 0.1117(3) 0.6366(3) 0.2951(4) 0.0184(9) Uani 1.00 d .
C(11) C 0.2074(4) 0.6853(3) 0.3699(5) 0.0224(10) Uani 1.00 d .
C(12) C 0.2962(4) 0.6391(3) 0.4942(5) 0.027(1) Uani 1.00 d .
C(13) C 0.2896(3) 0.5447(3) 0.5471(5) 0.0227(9) Uani 1.00 d .
C(14) C 0.1950(3) 0.4925(3) 0.4774(4) 0.0176(9) Uani 1.00 d .
C(15) C 0.0273(3) 0.6892(3) 0.1579(4) 0.0181(9) Uani 1.00 d .
C(16) C 0.1958(3) 0.3911(3) 0.5509(4) 0.0184(9) Uani 1.00 d .
C(17) C -0.3945(4) 0.0752(3) 0.4378(5) 0.030(1) Uani 1.00 d .
C(18) C -0.5464(5) 0.0535(4) 0.1983(6) 0.045(1) Uani 1.00 d .
C(19) C -0.5996(5) 0.1756(4) 0.4339(7) 0.051(2) Uani 1.00 d .
H(1) H -0.4857 0.3555 -0.1670 0.0287 Uiso 1.00 calc .
H(2) H -0.4838 0.1996 -0.0777 0.0287 Uiso 1.00 calc .
H(3) H -0.3276 0.1244 0.0754 0.0287 Uiso 1.00 calc .
H(4) H -0.4243 0.5071 -0.1717 0.0287 Uiso 1.00 calc .
H(5) H 0.2199 0.7503 0.3282 0.0287 Uiso 1.00 calc .
H(6) H 0.3566 0.6740 0.5353 0.0287 Uiso 1.00 calc .
H(7) H 0.3350 0.5142 0.6417 0.0287 Uiso 1.00 calc .
H(8) H 0.0627 0.7553 0.1069 0.0287 Uiso 1.00 calc .
H(9) H -0.2255 0.6592 -0.1070 0.0287 Uiso 1.00 calc .
H(10) H -0.1907 0.0648 0.6668 0.0287 Uiso 1.00 calc .
H(11) H -0.1136 -0.0187 0.7635 0.0287 Uiso 1.00 calc .
H(12) H 0.0867 0.1657 0.5420 0.0287 Uiso 1.00 calc .
H(13) H 0.1618 0.1272 0.6757 0.0287 Uiso 1.00 calc .
H(14) H -0.1115 0.8709 -0.0335 0.0287 Uiso 1.00 calc .
H(15) H -0.0823 0.9348 0.0729 0.0287 Uiso 1.00 calc .
H(16) H 0.2474 0.1858 0.9042 0.0287 Uiso 1.00 calc .
H(17) H 0.2729 0.2326 0.7725 0.0287 Uiso 1.00 calc .
H(18) H -0.3510 0.0241 0.3651 0.0287 Uiso 1.00 calc .
H(19) H -0.4754 0.0136 0.1390 0.0287 Uiso 1.00 calc .
H(20) H -0.6135 0.0248 0.1978 0.0287 Uiso 1.00 calc .
H(21) H -0.5812 0.1247 0.1213 0.0287 Uiso 1.00 calc .
H(22) H -0.6818 0.1584 0.4036 0.0287 Uiso 1.00 calc .
H(23) H -0.6186 0.2313 0.3792 0.0287 Uiso 1.00 calc .
H(24) H -0.5841 0.1950 0.5496 0.0287 Uiso 1.00 calc .

loop_
_atom_site_aniso_label
_atom_site_aniso_U_11
_atom_site_aniso_U_22
_atom_site_aniso_U_33
_atom_site_aniso_U_12
_atom_site_aniso_U_13
_atom_site_aniso_U_23
Cu(1) 0.0183(2) 0.0135(2) 0.0150(2) -0.0026(2) -0.0006(2) 0.0046(2)
Cu(2) 0.0179(2) 0.0145(2) 0.0192(2) -0.0044(2) -0.0035(2) 0.0068(2)
Mn 0.0248(4) 0.0210(4) 0.0247(4) -0.0089(3) -0.0047(4) 0.0040(3)
O(1) 0.028(2) 0.019(1) 0.029(1) -0.001(1) -0.009(1) 0.013(1)
O(2) 0.018(1) 0.015(1) 0.020(1) -0.0032(10) -0.001(1) 0.005(1)
O(3) 0.021(1) 0.020(1) 0.028(1) -0.008(1) -0.006(1) 0.010(1)
O(4) 0.028(2) 0.022(1) 0.039(2) -0.012(1) -0.007(1) 0.018(1)
O(5) 0.030(1) 0.017(1) 0.019(1) -0.003(1) -0.001(1) 0.009(1)
O(6) 0.019(1) 0.014(1) 0.019(1) -0.004(1) -0.003(1) 0.0037(10)
O(7) 0.022(1) 0.018(1) 0.021(1) -0.006(1) -0.006(1) 0.007(1)
O(8) 0.024(1) 0.023(1) 0.015(1) -0.004(1) -0.001(1) 0.003(1)
O(9) 0.031(2) 0.036(2) 0.038(2) -0.001(1) 0.004(1) 0.011(1)
O(10) 0.056(2) 0.027(2) 0.038(2) -0.022(1) -0.021(2) 0.021(1)
O(11) 0.099(3) 0.029(2) 0.036(2) -0.018(2) -0.001(2) 0.010(1)
O(12) 0.028(2) 0.026(1) 0.029(1) -0.003(1) 0.002(1) 0.003(1)
O(13) 0.041(2) 0.047(2) 0.039(2) -0.008(2) 0.004(2) 0.003(2)
N(1) 0.024(2) 0.014(1) 0.015(1) 0.000(1) 0.005(1) 0.005(1)
N(2) 0.023(2) 0.013(1) 0.016(1) 0.000(1) 0.004(1) 0.005(1)
N(3) 0.029(2) 0.033(2) 0.028(2) 0.002(2) 0.007(2) 0.008(2)
C(1) 0.013(2) 0.018(2) 0.015(2) -0.006(1) 0.003(1) 0.000(1)
C(2) 0.018(2) 0.018(2) 0.015(2) -0.001(1) 0.002(1) 0.004(1)
C(3) 0.021(2) 0.026(2) 0.021(2) -0.005(2) -0.007(2) 0.005(2)
C(4) 0.023(2) 0.032(2) 0.036(2) -0.013(2) -0.006(2) 0.004(2)
C(5) 0.028(2) 0.020(2) 0.026(2) -0.011(2) 0.001(2) 0.005(2)
C(6) 0.017(2) 0.017(2) 0.019(2) -0.003(1) 0.001(1) 0.004(1)
C(7) 0.016(2) 0.021(2) 0.017(2) 0.001(1) -0.002(1) 0.004(1)
C(8) 0.024(2) 0.017(2) 0.020(2) -0.002(2) 0.006(2) 0.004(1)
C(9) 0.017(2) 0.016(2) 0.015(2) -0.004(1) 0.006(1) -0.002(1)
C(10) 0.022(2) 0.016(2) 0.016(2) -0.002(1) 0.003(2) 0.003(1)
C(11) 0.026(2) 0.022(2) 0.022(2) -0.011(2) 0.005(2) 0.000(2)
C(12) 0.028(2) 0.029(2) 0.028(2) -0.016(2) 0.003(2) -0.004(2)
C(13) 0.020(2) 0.029(2) 0.018(2) -0.005(2) 0.003(2) 0.002(2)
C(14) 0.017(2) 0.020(2) 0.017(2) -0.006(1) 0.004(1) -0.002(1)
C(15) 0.020(2) 0.016(2) 0.019(2) -0.002(1) 0.007(2) 0.002(1)
C(16) 0.012(2) 0.021(2) 0.020(2) 0.000(1) 0.002(1) 0.003(1)
C(17) 0.029(2) 0.032(2) 0.032(2) -0.004(2) 0.011(2) 0.006(2)
C(18) 0.042(3) 0.064(3) 0.034(3) -0.020(2) 0.004(2) 0.005(2)
C(19) 0.044(3) 0.052(3) 0.050(3) 0.021(2) 0.019(3) 0.019(3)

loop_
_atom_type_symbol
_atom_type_description
_atom_type_scat_dispersion_real
_atom_type_scat_dispersion_imag
_atom_type_scat_source
C C 0.003 0.002
;International Tables for Crystallography
(1992, Vol. C, Tables 4.2.6.8 and 6.1.1.1)
;
H H 0.000 0.000
;International Tables for Crystallography
(1992, Vol. C, Table 6.1.1.2)
;
N N 0.006 0.003
;International Tables for Crystallography
(1992, Vol. C, Tables 4.2.6.8 and 6.1.1.1)
;
O O 0.011 0.006
;International Tables for Crystallography
(1992, Vol. C, Tables 4.2.6.8 and 6.1.1.1)
;
Mn Mn 0.337 0.728
;International Tables for Crystallography
(1992, Vol. C, Tables 4.2.6.8 and 6.1.1.1)
;
Cu Cu 0.320 1.265
;International Tables for Crystallography
(1992, Vol. C, Tables 4.2.6.8 and 6.1.1.1)
;

loop_
_geom_angle_atom_site_label_1
_geom_angle_atom_site_label_2
_geom_angle_atom_site_label_3
_geom_angle
_geom_angle_site_symmetry_2
_geom_angle_site_symmetry_3
_geom_angle_publ_flag
O(2) Cu(1) O(6) 77.75(10) 1_555 1_555 yes
O(2) Cu(1) O(8) 97.69(10) 1_555 2_566 yes
O(2) Cu(1) N(1) 90.2(1) 1_555 1_555 yes
O(2) Cu(1) N(2) 163.1(1) 1_555 1_555 yes
O(6) Cu(1) O(8) 95.78(9) 1_555 2_566 yes
O(6) Cu(1) N(1) 167.4(1) 1_555 1_555 yes
O(6) Cu(1) N(2) 90.2(1) 1_555 1_555 yes
O(8) Cu(1) N(1) 89.5(1) 2_566 1_555 yes
O(8) Cu(1) N(2) 95.3(1) 2_566 1_555 yes
N(1) Cu(1) N(2) 100.7(1) 1_555 1_555 yes
O(2) Cu(2) O(3) 94.1(1) 1_555 1_555 yes
O(2) Cu(2) O(5) 93.78(10) 1_555 2_565 yes
O(2) Cu(2) O(6) 79.51(10) 1_555 1_555 yes
O(2) Cu(2) O(7) 165.5(1) 1_555 1_555 yes
O(3) Cu(2) O(5) 93.3(1) 1_555 2_565 yes
O(3) Cu(2) O(6) 170.7(1) 1_555 1_555 yes
O(3) Cu(2) O(7) 90.3(1) 1_555 1_555 yes
O(5) Cu(2) O(6) 93.81(10) 2_565 1_555 yes
O(5) Cu(2) O(7) 99.8(1) 2_565 1_555 yes
O(6) Cu(2) O(7) 94.4(1) 1_555 1_555 yes
O(4) Mn O(4) 180.0 1_555 2_556 yes
O(4) Mn O(9) 94.5(1) 1_555 1_555 yes
O(4) Mn O(9) 85.5(1) 1_555 2_556 yes
O(4) Mn O(10) 96.72(10) 1_555 1_555 yes
O(4) Mn O(10) 83.28(10) 1_555 2_556 yes
O(4) Mn O(9) 85.5(1) 2_556 1_555 yes
O(4) Mn O(9) 94.5(1) 2_556 2_556 yes
O(4) Mn O(10) 83.28(10) 2_556 1_555 yes
O(4) Mn O(10) 96.72(10) 2_556 2_556 yes
O(9) Mn O(9) 180.0 1_555 2_556 yes
O(9) Mn O(10) 89.4(1) 1_555 1_555 yes
O(9) Mn O(10) 90.6(1) 1_555 2_556 yes
O(9) Mn O(10) 90.6(1) 2_556 1_555 yes
O(9) Mn O(10) 89.4(1) 2_556 2_556 yes
O(10) Mn O(10) 180.0 1_555 2_556 yes
N(1) O(1) H(9) 89.1 1_555 1_555 no
Cu(1) O(2) Cu(2) 100.8(1) 1_555 1_555 yes
Cu(1) O(2) C(1) 132.0(2) 1_555 1_555 yes
Cu(2) O(2) C(1) 127.1(2) 1_555 1_555 yes
Cu(2) O(3) C(8) 130.1(2) 1_555 1_555 yes
Mn O(4) C(8) 124.9(3) 1_555 1_555 yes
Cu(2) O(5) N(2) 105.5(2) 2_565 1_555 yes
Cu(1) O(6) Cu(2) 101.6(1) 1_555 1_555 yes
Cu(1) O(6) C(9) 131.8(2) 1_555 1_555 yes
Cu(2) O(6) C(9) 126.6(2) 1_555 1_555 yes
Cu(2) O(7) C(16) 127.9(2) 1_555 1_555 yes
Cu(1) O(8) C(16) 107.7(2) 2_566 1_555 yes
Mn O(9) H(10) 120.2 1_555 1_555 no
Mn O(9) H(11) 109.3 1_555 1_555 no
H(10) O(9) H(11) 99.7 1_555 1_555 no
Mn O(10) H(12) 114.1 1_555 1_555 no
Mn O(10) H(13) 135.9 1_555 1_555 no
H(12) O(10) H(13) 109.4 1_555 1_555 no
H(14) O(11) H(15) 86.5 1_555 1_555 no
H(16) O(12) H(17) 104.0 1_555 1_555 no
Cu(1) N(1) O(1) 119.8(2) 1_555 1_555 yes
Cu(1) N(1) C(7) 126.9(2) 1_555 1_555 yes
O(1) N(1) C(7) 113.1(3) 1_555 1_555 yes
Cu(1) N(2) O(5) 118.5(2) 1_555 1_555 yes
Cu(1) N(2) C(15) 126.7(2) 1_555 1_555 yes
O(5) N(2) C(15) 114.8(3) 1_555 1_555 yes
C(17) N(3) C(18) 121.7(4) 1_555 1_555 yes
C(17) N(3) C(19) 120.0(4) 1_555 1_555 yes
C(18) N(3) C(19) 118.2(4) 1_555 1_555 yes
O(2) C(1) C(2) 119.1(3) 1_555 1_555 yes
O(2) C(1) C(6) 121.9(3) 1_555 1_555 yes
C(2) C(1) C(6) 119.0(3) 1_555 1_555 yes
C(1) C(2) C(3) 119.5(3) 1_555 1_555 yes
C(1) C(2) C(7) 124.1(3) 1_555 1_555 yes
C(3) C(2) C(7) 116.3(3) 1_555 1_555 yes
C(2) C(3) C(4) 121.6(3) 1_555 1_555 yes
C(2) C(3) H(1) 118.8 1_555 1_555 no
C(4) C(3) H(1) 119.2 1_555 1_555 no
C(3) C(4) C(5) 119.1(4) 1_555 1_555 yes
C(3) C(4) H(2) 118.1 1_555 1_555 no
C(5) C(4) H(2) 122.3 1_555 1_555 no
C(4) C(5) C(6) 122.4(3) 1_555 1_555 yes
C(4) C(5) H(3) 105.7 1_555 1_555 no
C(6) C(5) H(3) 131.9 1_555 1_555 no
C(1) C(6) C(5) 118.4(3) 1_555 1_555 yes
C(1) C(6) C(8) 124.9(3) 1_555 1_555 yes
C(5) C(6) C(8) 116.8(3) 1_555 1_555 yes
N(1) C(7) C(2) 126.9(3) 1_555 1_555 yes
N(1) C(7) H(4) 118.9 1_555 1_555 no
C(2) C(7) H(4) 114.1 1_555 1_555 no
O(3) C(8) O(4) 119.8(3) 1_555 1_555 yes
O(3) C(8) C(6) 121.4(3) 1_555 1_555 yes
O(4) C(8) C(6) 118.8(3) 1_555 1_555 yes
O(6) C(9) C(10) 119.2(3) 1_555 1_555 yes
O(6) C(9) C(14) 121.5(3) 1_555 1_555 yes
C(10) C(9) C(14) 119.3(3) 1_555 1_555 yes
C(9) C(10) C(11) 119.4(3) 1_555 1_555 yes
C(9) C(10) C(15) 124.0(3) 1_555 1_555 yes
C(11) C(10) C(15) 116.5(3) 1_555 1_555 yes
C(10) C(11) C(12) 121.1(3) 1_555 1_555 yes
C(10) C(11) H(5) 121.7 1_555 1_555 no
C(12) C(11) H(5) 116.9 1_555 1_555 no
C(11) C(12) C(13) 119.5(4) 1_555 1_555 yes
C(11) C(12) H(6) 116.6 1_555 1_555 no
C(13) C(12) H(6) 123.9 1_555 1_555 no
C(12) C(13) C(14) 121.8(3) 1_555 1_555 yes
C(12) C(13) H(7) 125.4 1_555 1_555 no
C(14) C(13) H(7) 111.8 1_555 1_555 no
C(9) C(14) C(13) 118.8(3) 1_555 1_555 yes
C(9) C(14) C(16) 124.7(3) 1_555 1_555 yes
C(13) C(14) C(16) 116.5(3) 1_555 1_555 yes
N(2) C(15) C(10) 126.6(3) 1_555 1_555 yes
N(2) C(15) H(8) 117.8 1_555 1_555 no
C(10) C(15) H(8) 114.0 1_555 1_555 no
O(7) C(16) O(8) 121.1(3) 1_555 1_555 yes
O(7) C(16) C(14) 121.2(3) 1_555 1_555 yes
O(8) C(16) C(14) 117.8(3) 1_555 1_555 yes
O(13) C(17) N(3) 125.2(4) 1_555 1_555 yes
O(13) C(17) H(18) 129.5 1_555 1_555 no
N(3) C(17) H(18) 105.3 1_555 1_555 no
N(3) C(18) H(19) 115.3 1_555 1_555 no
N(3) C(18) H(20) 110.8 1_555 1_555 no
N(3) C(18) H(21) 102.1 1_555 1_555 no
H(19) C(18) H(20) 119.2 1_555 1_555 no
H(19) C(18) H(21) 101.1 1_555 1_555 no
H(20) C(18) H(21) 105.6 1_555 1_555 no
N(3) C(19) H(22) 110.5 1_555 1_555 no
N(3) C(19) H(23) 109.6 1_555 1_555 no
N(3) C(19) H(24) 119.9 1_555 1_555 no
H(22) C(19) H(23) 94.5 1_555 1_555 no
H(22) C(19) H(24) 110.8 1_555 1_555 no
H(23) C(19) H(24) 108.6 1_555 1_555 no

loop_
_geom_bond_atom_site_label_1
_geom_bond_atom_site_label_2
_geom_bond_distance
_geom_bond_site_symmetry_2
_geom_bond_publ_flag
Cu(1) O(2) 1.960(2) . yes
Cu(1) O(6) 1.948(2) . yes
Cu(1) O(8) 2.402(3) 2_566 yes
Cu(1) N(1) 1.937(3) . yes
Cu(1) N(2) 1.946(3) . yes
Cu(2) O(2) 1.922(2) . yes
Cu(2) O(3) 1.873(3) . yes
Cu(2) O(5) 2.459(3) 2_565 yes
Cu(2) O(6) 1.913(2) . yes
Cu(2) O(7) 1.896(2) . yes
Mn O(4) 2.248(2) . yes
Mn O(4) 2.248(2) 2_556 yes
Mn O(9) 2.190(3) . yes
Mn O(9) 2.190(3) 2_556 yes
Mn O(10) 2.155(3) . yes
Mn O(10) 2.155(3) 2_556 yes
O(1) N(1) 1.388(4) . yes
O(1) H(9) 1.062 . no
O(2) C(1) 1.340(4) . yes
O(3) C(8) 1.277(5) . yes
O(4) C(8) 1.259(4) . yes
O(5) N(2) 1.383(3) . yes
O(6) C(9) 1.349(4) . yes
O(7) C(16) 1.272(4) . yes
O(8) C(16) 1.259(4) . yes
O(9) H(10) 0.796 . no
O(9) H(11) 1.077 . no
O(10) H(12) 0.734 . no
O(10) H(13) 0.889 . no
O(11) H(14) 0.852 . no
O(11) H(15) 0.919 . no
O(12) H(16) 0.925 . no
O(12) H(17) 0.830 . no
O(13) C(17) 1.235(5) . yes
N(1) C(7) 1.287(5) . yes
N(2) C(15) 1.293(5) . yes
N(3) C(17) 1.317(5) . yes
N(3) C(18) 1.446(6) . yes
N(3) C(19) 1.439(6) . yes
C(1) C(2) 1.416(5) . yes
C(1) C(6) 1.422(5) . yes
C(2) C(3) 1.394(5) . yes
C(2) C(7) 1.450(5) . yes
C(3) C(4) 1.373(5) . yes
C(3) H(1) 0.866 . no
C(4) C(5) 1.376(5) . yes
C(4) H(2) 0.893 . no
C(5) C(6) 1.397(5) . yes
C(5) H(3) 0.826 . no
C(6) C(8) 1.492(5) . yes
C(7) H(4) 0.958 . no
C(9) C(10) 1.415(5) . yes
C(9) C(14) 1.405(5) . yes
C(10) C(11) 1.395(5) . yes
C(10) C(15) 1.458(5) . yes
C(11) C(12) 1.377(5) . yes
C(11) H(5) 0.990 . no
C(12) C(13) 1.368(5) . yes
C(12) H(6) 0.902 . no
C(13) C(14) 1.401(5) . yes
C(13) H(7) 0.923 . no
C(14) C(16) 1.505(5) . yes
C(15) H(8) 1.162 . no
C(17) H(18) 0.967 . no
C(18) H(19) 1.027 . no
C(18) H(20) 0.911 . no
C(18) H(21) 1.133 . no
C(19) H(22) 0.983 . no
C(19) H(23) 0.858 . no
C(19) H(24) 0.959 . no

loop_
_geom_contact_atom_site_label_1
_geom_contact_atom_site_label_2
_geom_contact_distance
_geom_contact_site_symmetry_2
O(1) C(19) 3.380(5) 2_465
O(1) O(12) 3.516(4) 2_566
O(3) O(11) 3.303(5) 2_565
O(4) O(11) 3.338(5) 1_545
O(4) C(17) 3.357(5) .
O(4) O(13) 3.573(4) .
O(5) O(11) 2.881(4) .
O(5) O(12) 3.029(4) 2_566
O(7) C(19) 3.212(5) 1_655
O(7) O(12) 3.534(4) .
O(8) O(12) 2.802(4) .
O(8) C(19) 3.513(6) 1_655
O(9) O(13) 2.657(4) .
O(9) O(11) 2.760(4) 1_546
O(9) C(17) 3.399(5) .
O(9) O(11) 3.554(5) 2_566
O(10) O(12) 2.716(4) .
O(11) O(11) 3.360(8) 2_575
O(11) O(12) 3.466(5) 2_566
O(11) C(8) 3.509(6) 2_565
O(12) N(2) 3.179(4) 2_566
O(12) C(4) 3.492(5) 1_656
O(12) C(19) 3.553(6) 1_655
O(12) C(16) 3.576(4) .
O(13) C(11) 3.395(5) 2_566
O(13) C(18) 3.430(6) 2_456
O(13) C(4) 3.481(6) 1_556
O(13) N(3) 3.550(5) 2_456
O(13) C(12) 3.582(5) 2_566
N(3) C(17) 3.387(5) 2_456
N(3) N(3) 3.565(7) 2_456
C(3) C(7) 3.527(5) 2_465
C(16) C(19) 3.418(6) 1_655
C(17) C(19) 3.555(7) 2_456
